data_1536106
loop_
_publ_author_name
'Virovets, A.V.'
'Podberezskaya, N.V.'
'Burleva, L.P.'
'Boldyreva, E.V.'
'Dulepov, V.E.'

_publ_section_title
;
 The comparative investigation of crystal structures in (M(NH3)5NO2)XY and
 (M(NH3)5ONO)XY series. Crystal structure of (Co(NH3)5NO2)(NO3)2*0.25H2O
;
_journal_name_full 'Zhurnal Strukturnoi Khimii (Issue-No. from 1981)'
_journal_page_first 100
_journal_page_last 105
_journal_volume 35
_journal_year 1994
_chemical_formula_sum 'Co H15.5 N8 O8.25'
_chemical_name_systematic '(Co (N H3)5 N O2) (N O3)2 (H2 O)0.25'
_space_group_IT_number 107
_symmetry_space_group_name_Hall 'I 4 -2'
_symmetry_space_group_name_H-M 'I 4 m m'
_cell_angle_alpha 90
_cell_angle_beta 90
_cell_angle_gamma 90
_cell_formula_units_Z 2
_cell_length_a 7.582
_cell_length_b 7.582
_cell_length_c 10.331
_cell_volume 593.895
_citation_journal_id_ASTM ZSTKAI
_cod_data_source_file Virovets_ZSTKAI_1994_1401.cif
_cod_data_source_block H15.5Co1N8O8.25
_cod_original_cell_volume 593.8953
_cod_original_formula_sum 'H15.5 Co1 N8 O8.25'
_cod_database_code 1536106

loop_
_symmetry_equiv_pos_as_xyz
x,y,z
-y,x,z
-x,-y,z
y,-x,z
-x,y,z
-y,-x,z
x,-y,z
y,x,z
x+1/2,y+1/2,z+1/2
-y+1/2,x+1/2,z+1/2
-x+1/2,-y+1/2,z+1/2
y+1/2,-x+1/2,z+1/2
-x+1/2,y+1/2,z+1/2
-y+1/2,-x+1/2,z+1/2
x+1/2,-y+1/2,z+1/2
y+1/2,x+1/2,z+1/2

loop_
_atom_site_label
_atom_site_type_symbol
_atom_site_fract_x
_atom_site_fract_y
_atom_site_fract_z
_atom_site_occupancy
_atom_site_U_iso_or_equiv
O4 O-2 0 0 0.49 0.25 0.0
Co1 Co+3 0 0 0 1 0.0
O3 O-2 0.359 0 0.309 1 0.0
N1 N-3 0 0 0.193 1 0.0
H5 H+1 -0.1059 -0.1059 0.5069 0.125 0.0
O2 O-2 0.5 0 0.127 1 0.0
O1 O-2 0 0.128 -0.25 0.5 0.0
H4 H+1 0.2328 0.2328 0.0621 1 0.0
N2 N-3 0.1822 0.1822 -0.004 1 0.0
H3 H+1 0.1499 0.2769 -0.0601 1 0.0
H2 H+1 0.1152 -0.0679 0.2297 0.25 0.0
N3 N+3 0 0 -0.18 1 0.0
N4 N+5 0.5 0 0.241 1 0.0
H1 H+1 0 0.1509 0.2436 0.25 0.0
